data_4328599
loop_
_publ_author_name
'John Fielden'
'Manfred Speldrich'
'Claire Besson'
'Paul K\"ogerler'

_publ_contact_author_address
;
Institut fuer Anorganische Chemie, RWTH Aachen University, D-52074, Aachen, 
Germany.
;
_publ_contact_author_email paul.koegerler@ac.rwth-aachen.de
_publ_contact_author_name 'Paul Koegerler'
_publ_section_title
;
 Chiral Hexanuclear Ferric Wheels
;
_journal_name_full 'Inorganic Chemistry'
_journal_page_first 2734
_journal_page_last 2736
_journal_paper_doi 10.1021/ic300042q
_journal_volume 51
_journal_year 2012
_chemical_formula_moiety 'C72 H102 Cl6 Fe6 N6 O12, 9(C4 H8 O), 2(C H2 Cl2)'
_chemical_formula_sum 'C110 H178 Cl10 Fe6 N6 O21'
_chemical_formula_weight 2610.18
_space_group_IT_number 2
_symmetry_cell_setting triclinic
_symmetry_space_group_name_Hall '-P 1'
_symmetry_space_group_name_H-M 'P -1'
_atom_sites_solution_hydrogens geom
_atom_sites_solution_primary direct
_atom_sites_solution_secondary difmap
_audit_creation_method SHELXL-97
_audit_update_record
;
2010-04-16 # Formatted by publCIF
;
_cell_angle_alpha 63.96(3)
_cell_angle_beta 81.05(3)
_cell_angle_gamma 68.75(3)
_cell_formula_units_Z 1
_cell_length_a 12.948(3)
_cell_length_b 16.650(3)
_cell_length_c 17.224(3)
_cell_measurement_reflns_used 14086
_cell_measurement_temperature 173(2)
_cell_measurement_theta_max 28.3677
_cell_measurement_theta_min 2.9272
_cell_volume 3109.4(15)
_computing_cell_refinement
;
CrysAlisPro, Oxford Diffraction Ltd.,
Version 1.171.33.55 (release 05-01-2010 CrysAlis171 .NET)
(compiled Jan  5 2010,16:28:46)
;
_computing_data_collection
;
CrysAlisPro, Oxford Diffraction Ltd.,
Version 1.171.33.55 (release 05-01-2010 CrysAlis171 .NET)
(compiled Jan  5 2010,16:28:46)
;
_computing_data_reduction
;
CrysAlisPro, Oxford Diffraction Ltd.,
Version 1.171.33.55 (release 05-01-2010 CrysAlis171 .NET)
(compiled Jan  5 2010,16:28:46)
;
_computing_molecular_graphics 'SHELXTL (Bruker, 2001)'
_computing_publication_material 'SHELXL-97 (Sheldrick, 1997)'
_computing_structure_refinement 'SHELXL-97 (Sheldrick, 1997)'
_computing_structure_solution 'SHELXS-97 (Sheldrick, 1990)'
_diffrn_ambient_temperature 173(2)
_diffrn_detector_area_resol_mean 10.4623
_diffrn_measured_fraction_theta_full 0.997
_diffrn_measured_fraction_theta_max 0.997
_diffrn_measurement_device_type 'SuperNova, Dual, Cu at zero, Atlas'
_diffrn_measurement_method '\w scans'
_diffrn_radiation_monochromator mirror
_diffrn_radiation_source 'SuperNova (Mo) X-ray Source'
_diffrn_radiation_type MoK\a
_diffrn_radiation_wavelength 0.71073
_diffrn_reflns_av_R_equivalents 0.0191
_diffrn_reflns_av_sigmaI/netI 0.0236
_diffrn_reflns_limit_h_max 16
_diffrn_reflns_limit_h_min -15
_diffrn_reflns_limit_k_max 20
_diffrn_reflns_limit_k_min -20
_diffrn_reflns_limit_l_max 21
_diffrn_reflns_limit_l_min -21
_diffrn_reflns_number 24531
_diffrn_reflns_theta_full 26.37
_diffrn_reflns_theta_max 26.37
_diffrn_reflns_theta_min 2.93
_exptl_absorpt_coefficient_mu 0.961
_exptl_absorpt_correction_T_max 1.00000
_exptl_absorpt_correction_T_min 0.66938
_exptl_absorpt_correction_type multi-scan
_exptl_absorpt_process_details
;
CrysAlisPro, Oxford Diffraction Ltd.,
Version 1.171.33.55 (release 05-01-2010 CrysAlis171 .NET)
(compiled Jan  5 2010,16:28:46)
empirical absorption correction using spherical harmonics,
 implemented in SCALE3 ABSPACK scaling algorithm.
;
_exptl_crystal_colour orange
_exptl_crystal_density_diffrn 1.394
_exptl_crystal_description block
_exptl_crystal_F_000 1374
_exptl_crystal_size_max 0.30
_exptl_crystal_size_mid 0.20
_exptl_crystal_size_min 0.15
_refine_diff_density_max 1.125
_refine_diff_density_min -0.837
_refine_diff_density_rms 0.090
_refine_ls_extinction_method none
_refine_ls_goodness_of_fit_ref 1.093
_refine_ls_hydrogen_treatment constr
_refine_ls_matrix_type full
_refine_ls_number_parameters 725
_refine_ls_number_reflns 12693
_refine_ls_number_restraints 177
_refine_ls_restrained_S_all 1.138
_refine_ls_R_factor_all 0.0640
_refine_ls_R_factor_gt 0.0537
_refine_ls_shift/su_max 0.003
_refine_ls_shift/su_mean 0.000
_refine_ls_structure_factor_coef Fsqd
_refine_ls_weighting_details 'calc w=1/[\s^2^(Fo^2^)+(0.1175P)^2^+1.1975P] where P=(Fo^2^+2Fc^2^)/3'
_refine_ls_weighting_scheme calc
_refine_ls_wR_factor_gt 0.1693
_refine_ls_wR_factor_ref 0.1775
_reflns_number_gt 10222
_reflns_number_total 12693
_reflns_threshold_expression >2sigma(I)
_cod_data_source_file ic300042q_si_002.cif
_cod_data_source_block jfj6
_cod_original_cell_volume 3109.5(15)
_cod_database_code 4328599

loop_
_symmetry_equiv_pos_as_xyz
'x, y, z'
'-x, -y, -z'

loop_
_atom_site_label
_atom_site_type_symbol
_atom_site_fract_x
_atom_site_fract_y
_atom_site_fract_z
_atom_site_U_iso_or_equiv
_atom_site_adp_type
_atom_site_occupancy
_atom_site_symmetry_multiplicity
_atom_site_calc_flag
_atom_site_refinement_flags
_atom_site_disorder_assembly
_atom_site_disorder_group
C1 C 0.7946(3) 0.2593(3) -0.0394(2) 0.0429(7) Uani 1 1 d . . .
H1A H 0.8339 0.2970 -0.0326 0.051 Uiso 1 1 calc R . .
H1B H 0.8201 0.2510 -0.0934 0.051 Uiso 1 1 calc R . .
C2 C 0.8188(3) 0.1637(2) 0.0372(2) 0.0433(7) Uani 1 1 d . . .
H2A H 0.7961 0.1209 0.0230 0.052 Uiso 1 1 calc R . .
H2B H 0.8996 0.1355 0.0488 0.052 Uiso 1 1 calc R . .
C3 C 0.7394(2) 0.3301(2) 0.1107(2) 0.0387(7) Uani 1 1 d . . .
H3A H 0.7549 0.3584 0.1457 0.046 Uiso 1 1 calc R . .
H3B H 0.7643 0.3606 0.0508 0.046 Uiso 1 1 calc R . .
C4 C 0.8019(3) 0.2241(2) 0.1480(2) 0.0404(7) Uani 1 1 d . . .
H4A H 0.8812 0.2135 0.1329 0.048 Uiso 1 1 calc R . .
H4B H 0.7962 0.1981 0.2118 0.048 Uiso 1 1 calc R . .
C5 C 0.7677(3) 0.0727(2) 0.1821(2) 0.0432(7) Uani 1 1 d . . .
H5 H 0.7400 0.0444 0.1525 0.052 Uiso 1 1 calc R . .
C6 C 0.6922(3) 0.0719(3) 0.2590(2) 0.0479(8) Uani 1 1 d . . .
H6A H 0.7207 0.0922 0.2943 0.072 Uiso 1 1 calc R . .
H6B H 0.6897 0.0077 0.2938 0.072 Uiso 1 1 calc R . .
H6C H 0.6174 0.1154 0.2385 0.072 Uiso 1 1 calc R . .
C7 C 0.8867(3) 0.0067(2) 0.2113(2) 0.0469(8) Uani 1 1 d . . .
C8 C 0.9434(3) 0.0076(3) 0.2720(3) 0.0591(10) Uani 1 1 d . . .
H8 H 0.9089 0.0518 0.2967 0.071 Uiso 1 1 calc R . .
C9 C 1.0495(4) -0.0544(3) 0.2977(4) 0.0773(14) Uani 1 1 d . . .
H9 H 1.0873 -0.0513 0.3389 0.093 Uiso 1 1 calc R . .
C10 C 1.1007(4) -0.1202(4) 0.2645(4) 0.0829(16) Uani 1 1 d . . .
H10 H 1.1734 -0.1631 0.2826 0.099 Uiso 1 1 calc R . .
C11 C 1.0455(4) -0.1233(3) 0.2047(4) 0.0828(16) Uani 1 1 d . . .
H11 H 1.0804 -0.1689 0.1816 0.099 Uiso 1 1 calc R . .
C12 C 0.9386(4) -0.0601(3) 0.1773(3) 0.0624(10) Uani 1 1 d . . .
H12 H 0.9015 -0.0628 0.1355 0.075 Uiso 1 1 calc R . .
C13 C 0.3761(2) 0.3776(3) -0.0521(2) 0.0392(7) Uani 1 1 d . . .
H13A H 0.3289 0.4448 -0.0803 0.047 Uiso 1 1 calc R . .
H13B H 0.3406 0.3468 0.0029 0.047 Uiso 1 1 calc R . .
C14 C 0.3870(3) 0.3279(3) -0.1112(2) 0.0405(7) Uani 1 1 d . . .
H14A H 0.4138 0.2584 -0.0768 0.049 Uiso 1 1 calc R . .
H14B H 0.3131 0.3454 -0.1349 0.049 Uiso 1 1 calc R . .
C15 C 0.3670(3) 0.5270(2) -0.2465(2) 0.0416(7) Uani 1 1 d . . .
H15A H 0.3458 0.5833 -0.3021 0.050 Uiso 1 1 calc R . .
H15B H 0.3010 0.5275 -0.2087 0.050 Uiso 1 1 calc R . .
C16 C 0.4080(3) 0.4381(2) -0.2614(2) 0.0418(7) Uani 1 1 d . . .
H16A H 0.3446 0.4281 -0.2768 0.050 Uiso 1 1 calc R . .
H16B H 0.4601 0.4458 -0.3106 0.050 Uiso 1 1 calc R . .
C17 C 0.5238(3) 0.2725(2) -0.2116(2) 0.0410(7) Uani 1 1 d . . .
H17 H 0.5640 0.2989 -0.2662 0.049 Uiso 1 1 calc R . .
C18 C 0.6106(3) 0.1930(3) -0.1470(2) 0.0497(8) Uani 1 1 d . . .
H18A H 0.6634 0.2180 -0.1379 0.075 Uiso 1 1 calc R . .
H18B H 0.6499 0.1448 -0.1691 0.075 Uiso 1 1 calc R . .
H18C H 0.5749 0.1647 -0.0921 0.075 Uiso 1 1 calc R . .
C19 C 0.4422(3) 0.2378(2) -0.2337(2) 0.0431(7) Uani 1 1 d . . .
C20 C 0.4086(4) 0.1637(3) -0.1734(2) 0.0557(9) Uani 1 1 d . . .
H20 H 0.4361 0.1332 -0.1159 0.067 Uiso 1 1 calc R . .
C21 C 0.3357(4) 0.1331(3) -0.1950(3) 0.0633(11) Uani 1 1 d . . .
H21 H 0.3143 0.0818 -0.1524 0.076 Uiso 1 1 calc R . .
C22 C 0.2941(4) 0.1761(3) -0.2772(3) 0.0585(10) Uani 1 1 d . . .
H22 H 0.2423 0.1563 -0.2915 0.070 Uiso 1 1 calc R . .
C23 C 0.3283(3) 0.2484(3) -0.3388(3) 0.0563(9) Uani 1 1 d . . .
H23 H 0.3015 0.2775 -0.3964 0.068 Uiso 1 1 calc R . .
C24 C 0.4020(3) 0.2795(3) -0.3176(2) 0.0486(8) Uani 1 1 d . . .
H24 H 0.4250 0.3295 -0.3609 0.058 Uiso 1 1 calc R . .
C25 C 0.3834(3) 0.2514(3) 0.1903(2) 0.0434(7) Uani 1 1 d . . .
H25A H 0.4014 0.1882 0.1907 0.052 Uiso 1 1 calc R . .
H25B H 0.3162 0.2948 0.1545 0.052 Uiso 1 1 calc R . .
C26 C 0.3638(3) 0.2451(3) 0.2812(2) 0.0444(7) Uani 1 1 d . . .
H26A H 0.2922 0.2343 0.3020 0.053 Uiso 1 1 calc R . .
H26B H 0.4231 0.1901 0.3194 0.053 Uiso 1 1 calc R . .
C27 C 0.7144(3) 0.5279(3) -0.1474(2) 0.0403(7) Uani 1 1 d . . .
H27A H 0.7723 0.4646 -0.1259 0.048 Uiso 1 1 calc R . .
H27B H 0.7170 0.5606 -0.1120 0.048 Uiso 1 1 calc R . .
C28 C 0.2636(3) 0.4146(3) 0.2422(2) 0.0418(7) Uani 1 1 d . . .
H28A H 0.2405 0.4564 0.2731 0.050 Uiso 1 1 calc R . .
H28B H 0.2016 0.3919 0.2452 0.050 Uiso 1 1 calc R . .
C29 C 0.3679(3) 0.3104(3) 0.3813(2) 0.0441(7) Uani 1 1 d . . .
H29 H 0.4339 0.2520 0.4052 0.053 Uiso 1 1 calc R . .
C30 C 0.3906(3) 0.3852(3) 0.3954(2) 0.0503(8) Uani 1 1 d . . .
H30A H 0.4572 0.3965 0.3634 0.076 Uiso 1 1 calc R . .
H30B H 0.4023 0.3639 0.4572 0.076 Uiso 1 1 calc R . .
H30C H 0.3273 0.4440 0.3748 0.076 Uiso 1 1 calc R . .
C31 C 0.2691(3) 0.2850(3) 0.4343(2) 0.0493(9) Uani 1 1 d . . .
C32 C 0.2771(4) 0.1903(4) 0.4816(3) 0.0625(11) Uani 1 1 d . . .
H32 H 0.3425 0.1420 0.4780 0.075 Uiso 1 1 calc R . .
C33 C 0.1909(4) 0.1657(5) 0.5337(3) 0.0791(15) Uani 1 1 d . . .
H33 H 0.1974 0.1007 0.5649 0.095 Uiso 1 1 calc R . .
C34 C 0.0977(4) 0.2329(6) 0.5407(3) 0.093(2) Uani 1 1 d . . .
H34 H 0.0391 0.2154 0.5768 0.112 Uiso 1 1 calc R . .
C35 C 0.0879(4) 0.3274(5) 0.4950(3) 0.0929(19) Uani 1 1 d . . .
H35 H 0.0222 0.3748 0.4999 0.111 Uiso 1 1 calc R . .
C36 C 0.1729(3) 0.3537(4) 0.4422(2) 0.0704(13) Uani 1 1 d . . .
H36 H 0.1654 0.4188 0.4113 0.084 Uiso 1 1 calc R . .
Cl1 Cl 0.54331(7) 0.14398(6) 0.07158(5) 0.0438(2) Uani 1 1 d . . .
Cl2 Cl 0.70554(7) 0.38175(7) -0.24194(5) 0.0469(2) Uani 1 1 d . . .
Cl3 Cl 0.62800(7) 0.25595(6) 0.31919(5) 0.04211(19) Uani 1 1 d . . .
Fe1 Fe 0.58218(3) 0.27285(3) 0.06267(3) 0.03471(14) Uani 1 1 d . . .
Fe2 Fe 0.57623(3) 0.40981(3) -0.13979(3) 0.03481(13) Uani 1 1 d . . .
Fe3 Fe 0.51443(3) 0.36388(3) 0.20168(3) 0.03412(13) Uani 1 1 d . . .
N1 N 0.7593(2) 0.17167(19) 0.11606(17) 0.0386(6) Uani 1 1 d . . .
N2 N 0.4648(2) 0.35367(19) -0.18394(17) 0.0382(6) Uani 1 1 d . . .
N3 N 0.3619(2) 0.3319(2) 0.28669(16) 0.0384(6) Uani 1 1 d . . .
O1 O 0.67852(17) 0.30661(16) -0.04286(14) 0.0382(5) Uani 1 1 d . . .
O2 O 0.48270(16) 0.37222(16) -0.03526(13) 0.0355(5) Uani 1 1 d . . .
O3 O 0.62374(16) 0.34611(15) 0.11097(13) 0.0345(4) Uani 1 1 d . . .
O4 O 0.47354(17) 0.28626(16) 0.15590(13) 0.0369(5) Uani 1 1 d . . .
O5 O 0.60890(16) 0.51763(16) -0.13984(13) 0.0360(5) Uani 1 1 d . . .
O6 O 0.45367(17) 0.52938(16) -0.20654(14) 0.0374(5) Uani 1 1 d . . .
C37 C 0.2035(12) 0.0494(7) 0.0428(6) 0.171(5) Uani 1 1 d D . .
H37A H 0.2532 0.0239 0.0031 0.205 Uiso 1 1 calc R . .
H37B H 0.1708 0.0011 0.0838 0.205 Uiso 1 1 calc R . .
C38 C 0.2661(8) 0.0727(6) 0.0902(9) 0.187(5) Uani 1 1 d D . .
H38A H 0.2751 0.0264 0.1514 0.224 Uiso 1 1 calc R . .
H38B H 0.3406 0.0696 0.0646 0.224 Uiso 1 1 calc R . .
C39 C 0.2081(11) 0.1640(7) 0.0849(8) 0.202(6) Uani 1 1 d D . .
H39A H 0.2527 0.2065 0.0561 0.242 Uiso 1 1 calc R . .
H39B H 0.1861 0.1631 0.1429 0.242 Uiso 1 1 calc R . .
C40 C 0.1106(9) 0.1930(9) 0.0325(10) 0.219(7) Uani 1 1 d D . .
H40A H 0.0433 0.1968 0.0688 0.263 Uiso 1 1 calc R . .
H40B H 0.1008 0.2565 -0.0151 0.263 Uiso 1 1 calc R . .
O7 O 0.1249(7) 0.1280(6) -0.0012(6) 0.196(3) Uani 1 1 d D . .
C41 C 0.0171(9) 0.3379(8) 0.7896(8) 0.157(3) Uani 1 1 d DU . .
H41A H 0.0626 0.2701 0.8173 0.189 Uiso 1 1 calc R . .
H41B H -0.0572 0.3463 0.8164 0.189 Uiso 1 1 calc R . .
C42 C 0.0734(15) 0.4009(12) 0.8021(13) 0.290(7) Uani 1 1 d DU . .
H42A H 0.0272 0.4343 0.8374 0.348 Uiso 1 1 calc R . .
H42B H 0.1481 0.3632 0.8285 0.348 Uiso 1 1 calc R . .
C43 C 0.0789(12) 0.4667(12) 0.7117(13) 0.269(8) Uani 1 1 d DU . .
H43A H 0.1544 0.4712 0.6999 0.323 Uiso 1 1 calc R . .
H43B H 0.0264 0.5304 0.7030 0.323 Uiso 1 1 calc R . .
C44 C 0.0521(15) 0.4378(9) 0.6480(11) 0.251(7) Uani 1 1 d DU . .
H44A H -0.0026 0.4914 0.6045 0.301 Uiso 1 1 calc R . .
H44B H 0.1196 0.4136 0.6180 0.301 Uiso 1 1 calc R . .
O8 O 0.0082(8) 0.3665(7) 0.7001(7) 0.220(3) Uani 1 1 d DU . .
C45 C 0.3236(14) 0.9094(9) 0.4461(7) 0.220(5) Uani 1 1 d DU . .
H45A H 0.2440 0.9274 0.4611 0.264 Uiso 1 1 calc R . .
H45B H 0.3572 0.8399 0.4778 0.264 Uiso 1 1 calc R . .
C46 C 0.3353(12) 0.9354(6) 0.3535(6) 0.221(6) Uani 1 1 d DU . .
H46A H 0.3578 0.8803 0.3389 0.265 Uiso 1 1 calc R . .
H46B H 0.2683 0.9848 0.3204 0.265 Uiso 1 1 calc R . .
C47 C 0.4254(11) 0.9717(10) 0.3448(10) 0.248(6) Uani 1 1 d DU . .
H47A H 0.4967 0.9203 0.3495 0.298 Uiso 1 1 calc R . .
H47B H 0.4216 1.0232 0.2863 0.298 Uiso 1 1 calc R . .
C48 C 0.4256(10) 1.0076(8) 0.4077(7) 0.170(4) Uani 1 1 d DU . .
H48A H 0.5013 0.9944 0.4253 0.203 Uiso 1 1 calc R . .
H48B H 0.3831 1.0760 0.3880 0.203 Uiso 1 1 calc R . .
O9 O 0.3726(9) 0.9527(6) 0.4697(4) 0.221(4) Uani 1 1 d DU . .
C53 C 0.0213(15) 0.1095(12) 0.3962(13) 0.253(7) Uani 1 1 d DU . .
H53A H -0.0050 0.0684 0.3823 0.303 Uiso 1 1 calc R . .
H53B H 0.0673 0.0718 0.4493 0.303 Uiso 1 1 calc R . .
C54 C 0.0751(11) 0.1646(9) 0.3252(11) 0.211(5) Uani 1 1 d DU . .
H54A H 0.1479 0.1514 0.3480 0.253 Uiso 1 1 calc R . .
H54B H 0.0911 0.1352 0.2837 0.253 Uiso 1 1 calc R . .
C55 C 0.0379(13) 0.2592(10) 0.2764(12) 0.242(6) Uani 1 1 d DU . .
H55A H 0.0262 0.2748 0.2153 0.290 Uiso 1 1 calc R . .
H55B H 0.0873 0.2912 0.2797 0.290 Uiso 1 1 calc R . .
C56 C -0.0687(11) 0.2808(10) 0.3232(13) 0.248(7) Uani 1 1 d DU . .
H56A H -0.1327 0.3033 0.2854 0.298 Uiso 1 1 calc R . .
H56B H -0.0752 0.3300 0.3431 0.298 Uiso 1 1 calc R . .
O10 O -0.0634(12) 0.1875(13) 0.3996(11) 0.321(7) Uani 1 1 d DU . .
C49 C 0.3472(9) 0.5662(9) 0.4697(7) 0.078(4) Uani 0.462(5) 1 d PDU A 1
H49A H 0.3497 0.5747 0.4090 0.094 Uiso 0.462(5) 1 calc PR A 1
H49B H 0.4120 0.5112 0.5007 0.094 Uiso 0.462(5) 1 calc PR A 1
Cl4 Cl 0.3512(3) 0.6726(2) 0.4739(3) 0.0982(14) Uani 0.462(5) 1 d PDU A 1
Cl5 Cl 0.2281(3) 0.5470(3) 0.5170(3) 0.1082(15) Uani 0.462(5) 1 d PDU A 1
C49B C 0.331(2) 0.5352(18) 0.503(3) 0.326(6) Uani 0.538(5) 1 d PDU A 2
H49C H 0.3161 0.4936 0.5622 0.391 Uiso 0.538(5) 1 calc PR A 2
H49D H 0.3540 0.4992 0.4665 0.391 Uiso 0.538(5) 1 calc PR A 2
Cl4B Cl 0.4266(9) 0.5837(10) 0.5015(10) 0.330(6) Uani 0.538(5) 1 d PDU A 2
Cl5B Cl 0.2188(10) 0.638(2) 0.4587(12) 0.66(2) Uani 0.538(5) 1 d PDU A 2
C50 C 0.9196(9) 0.5673(9) -0.0409(11) 0.254(8) Uani 1 1 d DU . .
C51 C 0.9677(12) 0.4145(10) 0.0247(14) 0.282(8) Uani 1 1 d DU . .
O11 O 0.9047(12) 0.4959(12) 0.0342(11) 0.225(8) Uani 0.50 1 d PDU . .

loop_
_atom_site_aniso_label
_atom_site_aniso_U_11
_atom_site_aniso_U_22
_atom_site_aniso_U_33
_atom_site_aniso_U_23
_atom_site_aniso_U_13
_atom_site_aniso_U_12
C1 0.0268(15) 0.066(2) 0.0466(17) -0.0365(16) 0.0080(13) -0.0136(14)
C2 0.0294(16) 0.0596(19) 0.0517(18) -0.0382(16) 0.0067(13) -0.0102(14)
C3 0.0255(15) 0.0567(18) 0.0491(17) -0.0335(15) 0.0065(12) -0.0184(13)
C4 0.0266(15) 0.0565(18) 0.0522(18) -0.0346(15) 0.0020(13) -0.0148(13)
C5 0.0348(17) 0.0537(18) 0.0552(19) -0.0345(16) 0.0051(14) -0.0171(14)
C6 0.0384(18) 0.0548(19) 0.055(2) -0.0306(16) 0.0055(15) -0.0133(15)
C7 0.0352(17) 0.0491(18) 0.064(2) -0.0302(16) 0.0070(15) -0.0162(14)
C8 0.049(2) 0.055(2) 0.078(3) -0.033(2) -0.0088(19) -0.0112(17)
C9 0.050(3) 0.068(3) 0.101(4) -0.021(3) -0.021(2) -0.015(2)
C10 0.039(2) 0.068(3) 0.114(4) -0.025(3) 0.008(2) -0.006(2)
C11 0.062(3) 0.063(3) 0.113(4) -0.048(3) 0.034(3) -0.008(2)
C12 0.059(2) 0.060(2) 0.080(3) -0.045(2) 0.019(2) -0.0219(19)
C13 0.0251(14) 0.0625(19) 0.0462(16) -0.0365(15) 0.0051(12) -0.0166(14)
C14 0.0287(15) 0.0631(19) 0.0479(17) -0.0375(16) 0.0047(13) -0.0188(14)
C15 0.0330(16) 0.0563(19) 0.0512(18) -0.0336(15) -0.0045(13) -0.0159(14)
C16 0.0388(17) 0.0552(18) 0.0475(17) -0.0339(15) -0.0048(13) -0.0156(14)
C17 0.0389(17) 0.0529(18) 0.0471(17) -0.0351(15) 0.0037(13) -0.0159(14)
C18 0.0427(19) 0.063(2) 0.056(2) -0.0409(17) -0.0029(15) -0.0094(16)
C19 0.0449(19) 0.0522(18) 0.0473(17) -0.0342(15) 0.0010(14) -0.0160(15)
C20 0.073(3) 0.059(2) 0.051(2) -0.0298(17) -0.0037(18) -0.0283(19)
C21 0.083(3) 0.061(2) 0.066(2) -0.031(2) 0.001(2) -0.040(2)
C22 0.062(2) 0.068(2) 0.071(2) -0.045(2) -0.0056(19) -0.027(2)
C23 0.063(2) 0.073(2) 0.053(2) -0.0402(19) -0.0073(17) -0.023(2)
C24 0.059(2) 0.061(2) 0.0446(17) -0.0350(16) 0.0033(15) -0.0253(17)
C25 0.0344(17) 0.068(2) 0.0500(18) -0.0385(16) 0.0137(13) -0.0293(15)
C26 0.0385(17) 0.064(2) 0.0486(18) -0.0357(16) 0.0134(14) -0.0272(16)
C27 0.0281(15) 0.064(2) 0.0419(16) -0.0303(15) 0.0020(12) -0.0206(14)
C28 0.0296(15) 0.066(2) 0.0424(16) -0.0317(15) 0.0068(12) -0.0213(15)
C29 0.0367(17) 0.070(2) 0.0371(16) -0.0311(15) 0.0053(13) -0.0214(16)
C30 0.049(2) 0.071(2) 0.0462(18) -0.0381(17) 0.0013(15) -0.0201(17)
C31 0.0422(19) 0.087(3) 0.0328(15) -0.0322(17) 0.0061(13) -0.0295(18)
C32 0.061(2) 0.103(3) 0.054(2) -0.046(2) 0.0166(18) -0.049(2)
C33 0.079(3) 0.140(5) 0.049(2) -0.042(3) 0.017(2) -0.074(3)
C34 0.059(3) 0.183(6) 0.043(2) -0.037(3) 0.014(2) -0.063(4)
C35 0.041(2) 0.160(6) 0.048(2) -0.036(3) 0.0114(18) -0.016(3)
C36 0.044(2) 0.113(4) 0.0387(19) -0.028(2) 0.0073(16) -0.016(2)
Cl1 0.0399(4) 0.0589(5) 0.0520(4) -0.0361(4) 0.0052(3) -0.0233(4)
Cl2 0.0372(4) 0.0718(5) 0.0466(4) -0.0408(4) 0.0110(3) -0.0182(4)
Cl3 0.0375(4) 0.0537(4) 0.0440(4) -0.0279(3) -0.0012(3) -0.0146(3)
Fe1 0.0268(2) 0.0532(3) 0.0398(2) -0.0320(2) 0.00617(17) -0.01678(19)
Fe2 0.0264(2) 0.0530(3) 0.0389(2) -0.0315(2) 0.00516(17) -0.01472(19)
Fe3 0.0273(2) 0.0517(3) 0.0379(2) -0.0301(2) 0.00488(17) -0.01641(19)
N1 0.0305(13) 0.0526(15) 0.0449(14) -0.0313(12) 0.0042(11) -0.0149(11)
N2 0.0322(13) 0.0528(15) 0.0437(14) -0.0337(12) 0.0027(11) -0.0135(11)
N3 0.0324(13) 0.0582(16) 0.0387(13) -0.0303(12) 0.0076(10) -0.0205(12)
O1 0.0252(10) 0.0579(13) 0.0417(11) -0.0320(10) 0.0061(8) -0.0131(9)
O2 0.0248(10) 0.0563(12) 0.0407(11) -0.0332(10) 0.0051(8) -0.0156(9)
O3 0.0230(10) 0.0523(12) 0.0423(11) -0.0309(10) 0.0046(8) -0.0156(9)
O4 0.0303(11) 0.0579(13) 0.0420(11) -0.0338(10) 0.0094(9) -0.0231(10)
O5 0.0263(10) 0.0564(12) 0.0397(11) -0.0304(10) 0.0054(8) -0.0183(9)
O6 0.0296(11) 0.0534(12) 0.0454(11) -0.0330(10) -0.0010(9) -0.0152(9)
C37 0.275(15) 0.121(7) 0.104(6) -0.027(5) -0.061(7) -0.052(9)
C38 0.132(8) 0.100(6) 0.309(15) -0.061(8) -0.084(9) -0.013(5)
C39 0.297(17) 0.134(8) 0.212(12) -0.082(8) -0.077(11) -0.068(9)
C40 0.142(9) 0.179(10) 0.351(19) -0.173(12) -0.125(11) 0.059(8)
O7 0.166(7) 0.169(7) 0.268(10) -0.088(7) -0.071(7) -0.046(5)
C41 0.122(7) 0.176(8) 0.209(8) -0.108(7) 0.048(7) -0.071(6)
C42 0.226(14) 0.273(16) 0.390(16) -0.106(13) -0.108(15) -0.099(12)
C43 0.118(8) 0.172(11) 0.47(2) -0.077(11) 0.017(13) -0.070(8)
C44 0.231(15) 0.109(7) 0.287(11) -0.035(8) 0.099(11) -0.019(7)
O8 0.188(8) 0.219(8) 0.231(8) -0.081(7) 0.040(7) -0.075(6)
C45 0.370(15) 0.181(9) 0.153(7) -0.015(7) -0.020(9) -0.199(10)
C46 0.403(16) 0.099(5) 0.159(7) -0.037(5) -0.183(9) -0.027(7)
C47 0.254(13) 0.217(11) 0.251(11) -0.155(9) 0.137(10) -0.036(9)
C48 0.172(9) 0.170(8) 0.179(9) -0.032(6) -0.001(7) -0.120(7)
O9 0.364(12) 0.231(8) 0.119(4) -0.041(5) 0.011(6) -0.199(8)
C53 0.235(14) 0.188(10) 0.340(17) -0.059(10) -0.127(12) -0.086(9)
C54 0.143(8) 0.155(8) 0.360(17) -0.141(10) -0.040(9) -0.019(7)
C55 0.191(11) 0.172(9) 0.360(16) -0.093(10) -0.061(10) -0.053(9)
C56 0.142(9) 0.196(10) 0.43(2) -0.189(11) -0.124(10) 0.046(8)
O10 0.191(11) 0.398(17) 0.360(15) -0.155(13) -0.026(9) -0.074(11)
C49 0.070(6) 0.137(9) 0.109(8) -0.110(8) 0.045(6) -0.067(6)
Cl4 0.084(2) 0.090(2) 0.140(3) -0.065(2) 0.0202(19) -0.0371(17)
Cl5 0.092(3) 0.130(3) 0.116(3) -0.062(2) 0.021(2) -0.046(2)
C49B 0.266(10) 0.344(13) 0.490(17) -0.269(13) 0.012(10) -0.118(9)
Cl4B 0.268(9) 0.348(13) 0.491(17) -0.268(12) 0.013(10) -0.117(8)
Cl5B 0.198(10) 0.92(4) 0.344(17) 0.00(2) -0.019(11) 0.066(15)
C50 0.113(8) 0.239(11) 0.343(18) -0.016(12) -0.055(10) -0.094(8)
C51 0.123(10) 0.261(11) 0.48(2) -0.173(14) 0.002(13) -0.057(10)
O11 0.116(10) 0.210(13) 0.341(19) -0.104(13) 0.072(12) -0.088(10)

loop_
_atom_type_symbol
_atom_type_description
_atom_type_scat_dispersion_real
_atom_type_scat_dispersion_imag
_atom_type_scat_source
C C 0.0033 0.0016 'International Tables Vol C Tables 4.2.6.8 and 6.1.1.4'
H H 0.0000 0.0000 'International Tables Vol C Tables 4.2.6.8 and 6.1.1.4'
N N 0.0061 0.0033 'International Tables Vol C Tables 4.2.6.8 and 6.1.1.4'
O O 0.0106 0.0060 'International Tables Vol C Tables 4.2.6.8 and 6.1.1.4'
Fe Fe 0.3463 0.8444 'International Tables Vol C Tables 4.2.6.8 and 6.1.1.4'
Cl Cl 0.1484 0.1585 'International Tables Vol C Tables 4.2.6.8 and 6.1.1.4'

loop_
_geom_angle_atom_site_label_1
_geom_angle_atom_site_label_2
_geom_angle_atom_site_label_3
_geom_angle
_geom_angle_site_symmetry_1
_geom_angle_site_symmetry_3
O1 C1 C2 107.9(3) . .
O1 C1 H1A 110.1 . .
C2 C1 H1A 110.1 . .
O1 C1 H1B 110.1 . .
C2 C1 H1B 110.1 . .
H1A C1 H1B 108.4 . .
N1 C2 C1 111.7(3) . .
N1 C2 H2A 109.3 . .
C1 C2 H2A 109.3 . .
N1 C2 H2B 109.3 . .
C1 C2 H2B 109.3 . .
H2A C2 H2B 107.9 . .
O3 C3 C4 109.4(2) . .
O3 C3 H3A 109.8 . .
C4 C3 H3A 109.8 . .
O3 C3 H3B 109.8 . .
C4 C3 H3B 109.8 . .
H3A C3 H3B 108.2 . .
N1 C4 C3 113.1(3) . .
N1 C4 H4A 109.0 . .
C3 C4 H4A 109.0 . .
N1 C4 H4B 109.0 . .
C3 C4 H4B 109.0 . .
H4A C4 H4B 107.8 . .
N1 C5 C6 112.8(3) . .
N1 C5 C7 114.3(3) . .
C6 C5 C7 111.2(3) . .
N1 C5 H5 105.9 . .
C6 C5 H5 105.9 . .
C7 C5 H5 105.9 . .
C5 C6 H6A 109.5 . .
C5 C6 H6B 109.5 . .
H6A C6 H6B 109.5 . .
C5 C6 H6C 109.5 . .
H6A C6 H6C 109.5 . .
H6B C6 H6C 109.5 . .
C8 C7 C12 118.0(4) . .
C8 C7 C5 123.4(3) . .
C12 C7 C5 118.6(4) . .
C7 C8 C9 121.5(4) . .
C7 C8 H8 119.2 . .
C9 C8 H8 119.2 . .
C10 C9 C8 120.6(5) . .
C10 C9 H9 119.7 . .
C8 C9 H9 119.7 . .
C9 C10 C11 119.1(5) . .
C9 C10 H10 120.5 . .
C11 C10 H10 120.5 . .
C10 C11 C12 120.9(4) . .
C10 C11 H11 119.5 . .
C12 C11 H11 119.5 . .
C7 C12 C11 119.9(5) . .
C7 C12 H12 120.0 . .
C11 C12 H12 120.0 . .
O2 C13 C14 109.4(2) . .
O2 C13 H13A 109.8 . .
C14 C13 H13A 109.8 . .
O2 C13 H13B 109.8 . .
C14 C13 H13B 109.8 . .
H13A C13 H13B 108.2 . .
N2 C14 C13 112.0(3) . .
N2 C14 H14A 109.2 . .
C13 C14 H14A 109.2 . .
N2 C14 H14B 109.2 . .
C13 C14 H14B 109.2 . .
H14A C14 H14B 107.9 . .
O6 C15 C16 108.3(3) . .
O6 C15 H15A 110.0 . .
C16 C15 H15A 110.0 . .
O6 C15 H15B 110.0 . .
C16 C15 H15B 110.0 . .
H15A C15 H15B 108.4 . .
N2 C16 C15 112.0(3) . .
N2 C16 H16A 109.2 . .
C15 C16 H16A 109.2 . .
N2 C16 H16B 109.2 . .
C15 C16 H16B 109.2 . .
H16A C16 H16B 107.9 . .
C18 C17 N2 112.1(3) . .
C18 C17 C19 112.5(3) . .
N2 C17 C19 112.4(3) . .
C18 C17 H17 106.5 . .
N2 C17 H17 106.5 . .
C19 C17 H17 106.5 . .
C17 C18 H18A 109.5 . .
C17 C18 H18B 109.5 . .
H18A C18 H18B 109.5 . .
C17 C18 H18C 109.5 . .
H18A C18 H18C 109.5 . .
H18B C18 H18C 109.5 . .
C20 C19 C24 117.8(3) . .
C20 C19 C17 122.4(3) . .
C24 C19 C17 119.8(3) . .
C21 C20 C19 121.4(4) . .
C21 C20 H20 119.3 . .
C19 C20 H20 119.3 . .
C22 C21 C20 120.6(4) . .
C22 C21 H21 119.7 . .
C20 C21 H21 119.7 . .
C21 C22 C23 119.1(4) . .
C21 C22 H22 120.4 . .
C23 C22 H22 120.4 . .
C22 C23 C24 120.6(4) . .
C22 C23 H23 119.7 . .
C24 C23 H23 119.7 . .
C19 C24 C23 120.5(4) . .
C19 C24 H24 119.7 . .
C23 C24 H24 119.7 . .
O4 C25 C26 107.6(3) . .
O4 C25 H25A 110.2 . .
C26 C25 H25A 110.2 . .
O4 C25 H25B 110.2 . .
C26 C25 H25B 110.2 . .
H25A C25 H25B 108.5 . .
N3 C26 C25 112.3(3) . .
N3 C26 H26A 109.1 . .
C25 C26 H26A 109.1 . .
N3 C26 H26B 109.1 . .
C25 C26 H26B 109.1 . .
H26A C26 H26B 107.9 . .
O5 C27 C28 109.6(2) . 2_665
O5 C27 H27A 109.7 . .
C28 C27 H27A 109.7 2_665 .
O5 C27 H27B 109.7 . .
C28 C27 H27B 109.7 2_665 .
H27A C27 H27B 108.2 . .
N3 C28 C27 112.9(2) . 2_665
N3 C28 H28A 109.0 . .
C27 C28 H28A 109.0 2_665 .
N3 C28 H28B 109.0 . .
C27 C28 H28B 109.0 2_665 .
H28A C28 H28B 107.8 . .
C30 C29 N3 113.3(3) . .
C30 C29 C31 111.9(3) . .
N3 C29 C31 113.8(3) . .
C30 C29 H29 105.7 . .
N3 C29 H29 105.7 . .
C31 C29 H29 105.7 . .
C29 C30 H30A 109.5 . .
C29 C30 H30B 109.5 . .
H30A C30 H30B 109.5 . .
C29 C30 H30C 109.5 . .
H30A C30 H30C 109.5 . .
H30B C30 H30C 109.5 . .
C36 C31 C32 118.0(4) . .
C36 C31 C29 122.0(4) . .
C32 C31 C29 119.9(3) . .
C33 C32 C31 120.8(5) . .
C33 C32 H32 119.6 . .
C31 C32 H32 119.6 . .
C34 C33 C32 120.6(5) . .
C34 C33 H33 119.7 . .
C32 C33 H33 119.7 . .
C33 C34 C35 119.7(4) . .
C33 C34 H34 120.1 . .
C35 C34 H34 120.1 . .
C34 C35 C36 120.6(5) . .
C34 C35 H35 119.7 . .
C36 C35 H35 119.7 . .
C35 C36 C31 120.1(5) . .
C35 C36 H36 119.9 . .
C31 C36 H36 119.9 . .
O2 Fe1 O3 103.65(9) . .
O2 Fe1 O4 96.19(9) . .
O3 Fe1 O4 72.97(8) . .
O2 Fe1 O1 72.92(9) . .
O3 Fe1 O1 93.60(9) . .
O4 Fe1 O1 160.56(9) . .
O2 Fe1 Cl1 98.27(7) . .
O3 Fe1 Cl1 154.28(7) . .
O4 Fe1 Cl1 91.59(7) . .
O1 Fe1 Cl1 105.68(7) . .
O2 Fe1 N1 150.04(9) . .
O3 Fe1 N1 79.08(9) . .
O4 Fe1 N1 112.82(9) . .
O1 Fe1 N1 77.13(10) . .
Cl1 Fe1 N1 88.64(7) . .
O5 Fe2 O2 104.36(9) . .
O5 Fe2 O1 97.23(9) . .
O2 Fe2 O1 72.97(9) . .
O5 Fe2 O6 72.67(9) . .
O2 Fe2 O6 93.51(9) . .
O1 Fe2 O6 160.94(8) . .
O5 Fe2 Cl2 97.67(7) . .
O2 Fe2 Cl2 154.37(7) . .
O1 Fe2 Cl2 91.57(7) . .
O6 Fe2 Cl2 105.59(7) . .
O5 Fe2 N2 149.76(9) . .
O2 Fe2 N2 78.77(9) . .
O1 Fe2 N2 112.15(10) . .
O6 Fe2 N2 77.13(9) . .
Cl2 Fe2 N2 88.82(7) . .
O3 Fe3 O5 105.48(9) . 2_665
O3 Fe3 O6 97.46(9) . 2_665
O5 Fe3 O6 72.87(9) 2_665 2_665
O3 Fe3 O4 72.58(8) . .
O5 Fe3 O4 94.12(9) 2_665 .
O6 Fe3 O4 161.26(9) 2_665 .
O3 Fe3 Cl3 97.17(7) . .
O5 Fe3 Cl3 153.51(6) 2_665 .
O6 Fe3 Cl3 90.95(7) 2_665 .
O4 Fe3 Cl3 105.81(7) . .
O3 Fe3 N3 149.33(9) . .
O5 Fe3 N3 78.65(10) 2_665 .
O6 Fe3 N3 112.53(9) 2_665 .
O4 Fe3 N3 76.83(9) . .
Cl3 Fe3 N3 88.91(8) . .
C2 N1 C4 111.8(2) . .
C2 N1 C5 107.5(2) . .
C4 N1 C5 113.6(3) . .
C2 N1 Fe1 102.26(19) . .
C4 N1 Fe1 105.13(18) . .
C5 N1 Fe1 116.11(19) . .
C16 N2 C14 112.4(3) . .
C16 N2 C17 107.5(2) . .
C14 N2 C17 111.6(3) . .
C16 N2 Fe2 102.26(18) . .
C14 N2 Fe2 105.58(17) . .
C17 N2 Fe2 117.19(19) . .
C26 N3 C28 112.0(3) . .
C26 N3 C29 108.0(3) . .
C28 N3 C29 112.5(2) . .
C26 N3 Fe3 102.28(17) . .
C28 N3 Fe3 105.45(18) . .
C29 N3 Fe3 116.19(19) . .
C1 O1 Fe2 132.25(19) . .
C1 O1 Fe1 121.64(19) . .
Fe2 O1 Fe1 106.10(10) . .
C13 O2 Fe1 127.0(2) . .
C13 O2 Fe2 114.77(18) . .
Fe1 O2 Fe2 107.96(10) . .
C3 O3 Fe3 127.68(18) . .
C3 O3 Fe1 114.60(17) . .
Fe3 O3 Fe1 107.99(9) . .
C25 O4 Fe1 131.73(18) . .
C25 O4 Fe3 121.85(17) . .
Fe1 O4 Fe3 106.41(9) . .
C27 O5 Fe2 126.8(2) . .
C27 O5 Fe3 115.5(2) . 2_665
Fe2 O5 Fe3 107.93(10) . 2_665
C15 O6 Fe3 132.2(2) . 2_665
C15 O6 Fe2 121.32(19) . .
Fe3 O6 Fe2 106.45(9) 2_665 .
O7 C37 C38 107.3(8) . .
O7 C37 H37A 110.3 . .
C38 C37 H37A 110.3 . .
O7 C37 H37B 110.3 . .
C38 C37 H37B 110.3 . .
H37A C37 H37B 108.5 . .
C39 C38 C37 109.0(9) . .
C39 C38 H38A 109.9 . .
C37 C38 H38A 109.9 . .
C39 C38 H38B 109.9 . .
C37 C38 H38B 109.9 . .
H38A C38 H38B 108.3 . .
C38 C39 C40 102.2(8) . .
C38 C39 H39A 111.3 . .
C40 C39 H39A 111.3 . .
C38 C39 H39B 111.3 . .
C40 C39 H39B 111.3 . .
H39A C39 H39B 109.2 . .
O7 C40 C39 109.7(7) . .
O7 C40 H40A 109.7 . .
C39 C40 H40A 109.7 . .
O7 C40 H40B 109.7 . .
C39 C40 H40B 109.7 . .
H40A C40 H40B 108.2 . .
C37 O7 C40 108.7(9) . .
O8 C41 C42 107.8(11) . .
O8 C41 H41A 110.2 . .
C42 C41 H41A 110.2 . .
O8 C41 H41B 110.2 . .
C42 C41 H41B 110.2 . .
H41A C41 H41B 108.5 . .
C43 C42 C41 99.8(13) . .
C43 C42 H42A 111.8 . .
C41 C42 H42A 111.8 . .
C43 C42 H42B 111.8 . .
C41 C42 H42B 111.8 . .
H42A C42 H42B 109.5 . .
C42 C43 C44 113.5(14) . .
C42 C43 H43A 108.9 . .
C44 C43 H43A 108.9 . .
C42 C43 H43B 108.9 . .
C44 C43 H43B 108.9 . .
H43A C43 H43B 107.7 . .
O8 C44 C43 102.8(13) . .
O8 C44 H44A 111.2 . .
C43 C44 H44A 111.2 . .
O8 C44 H44B 111.2 . .
C43 C44 H44B 111.2 . .
H44A C44 H44B 109.1 . .
C44 O8 C41 114.8(14) . .
O9 C45 C46 110.5(8) . .
O9 C45 H45A 109.6 . .
C46 C45 H45A 109.6 . .
O9 C45 H45B 109.6 . .
C46 C45 H45B 109.6 . .
H45A C45 H45B 108.1 . .
C47 C46 C45 94.1(8) . .
C47 C46 H46A 112.9 . .
C45 C46 H46A 112.9 . .
C47 C46 H46B 112.9 . .
C45 C46 H46B 112.9 . .
H46A C46 H46B 110.3 . .
C48 C47 C46 115.1(9) . .
C48 C47 H47A 108.5 . .
C46 C47 H47A 108.5 . .
C48 C47 H47B 108.5 . .
C46 C47 H47B 108.5 . .
H47A C47 H47B 107.5 . .
O9 C48 C47 95.6(8) . .
O9 C48 H48A 112.6 . .
C47 C48 H48A 112.6 . .
O9 C48 H48B 112.6 . .
C47 C48 H48B 112.6 . .
H48A C48 H48B 110.1 . .
C45 O9 C48 117.1(9) . .
O10 C53 C54 94.1(13) . .
O10 C53 H53A 112.9 . .
C54 C53 H53A 112.9 . .
O10 C53 H53B 112.9 . .
C54 C53 H53B 112.9 . .
H53A C53 H53B 110.3 . .
C55 C54 C53 128.0(14) . .
C55 C54 H54A 105.3 . .
C53 C54 H54A 105.3 . .
C55 C54 H54B 105.3 . .
C53 C54 H54B 105.3 . .
H54A C54 H54B 106.0 . .
C54 C55 C56 97.1(12) . .
C54 C55 H55A 112.3 . .
C56 C55 H55A 112.3 . .
C54 C55 H55B 112.3 . .
C56 C55 H55B 112.4 . .
H55A C55 H55B 109.9 . .
C55 C56 O10 104.7(11) . .
C55 C56 H56A 110.8 . .
O10 C56 H56A 110.8 . .
C55 C56 H56B 110.8 . .
O10 C56 H56B 110.8 . .
H56A C56 H56B 108.9 . .
C53 O10 C56 114.8(16) . .
Cl5 C49 Cl4 108.3(5) . .
Cl5 C49 H49A 110.0 . .
Cl4 C49 H49A 110.0 . .
Cl5 C49 H49B 110.0 . .
Cl4 C49 H49B 110.0 . .
H49A C49 H49B 108.4 . .
Cl4B C49B Cl5B 99.6(13) . .
Cl4B C49B H49C 111.9 . .
Cl5B C49B H49C 111.9 . .
Cl4B C49B H49D 111.9 . .
Cl5B C49B H49D 111.9 . .
H49C C49B H49D 109.6 . .
C49B Cl4B Cl5B 40.8(7) . .
C49B Cl5B Cl4B 39.6(7) . .
O11 C50 C51 105.7(13) . 2_765
O11 C51 C50 88.0(13) . 2_765
C50 O11 C51 104.6(10) . .

loop_
_geom_bond_atom_site_label_1
_geom_bond_atom_site_label_2
_geom_bond_distance
_geom_bond_site_symmetry_2
C1 O1 1.418(4) .
C1 C2 1.515(5) .
C1 H1A 0.9900 .
C1 H1B 0.9900 .
C2 N1 1.489(4) .
C2 H2A 0.9900 .
C2 H2B 0.9900 .
C3 O3 1.422(3) .
C3 C4 1.521(5) .
C3 H3A 0.9900 .
C3 H3B 0.9900 .
C4 N1 1.495(4) .
C4 H4A 0.9900 .
C4 H4B 0.9900 .
C5 N1 1.511(4) .
C5 C6 1.517(5) .
C5 C7 1.536(5) .
C5 H5 1.0000 .
C6 H6A 0.9800 .
C6 H6B 0.9800 .
C6 H6C 0.9800 .
C7 C8 1.377(6) .
C7 C12 1.393(5) .
C8 C9 1.381(6) .
C8 H8 0.9500 .
C9 C10 1.369(8) .
C9 H9 0.9500 .
C10 C11 1.369(8) .
C10 H10 0.9500 .
C11 C12 1.399(7) .
C11 H11 0.9500 .
C12 H12 0.9500 .
C13 O2 1.418(3) .
C13 C14 1.534(4) .
C13 H13A 0.9900 .
C13 H13B 0.9900 .
C14 N2 1.489(4) .
C14 H14A 0.9900 .
C14 H14B 0.9900 .
C15 O6 1.425(4) .
C15 C16 1.503(4) .
C15 H15A 0.9900 .
C15 H15B 0.9900 .
C16 N2 1.485(4) .
C16 H16A 0.9900 .
C16 H16B 0.9900 .
C17 C18 1.506(5) .
C17 N2 1.530(4) .
C17 C19 1.535(5) .
C17 H17 1.0000 .
C18 H18A 0.9800 .
C18 H18B 0.9800 .
C18 H18C 0.9800 .
C19 C20 1.384(5) .
C19 C24 1.390(5) .
C20 C21 1.383(6) .
C20 H20 0.9500 .
C21 C22 1.370(6) .
C21 H21 0.9500 .
C22 C23 1.375(6) .
C22 H22 0.9500 .
C23 C24 1.394(5) .
C23 H23 0.9500 .
C24 H24 0.9500 .
C25 O4 1.422(4) .
C25 C26 1.509(4) .
C25 H25A 0.9900 .
C25 H25B 0.9900 .
C26 N3 1.482(4) .
C26 H26A 0.9900 .
C26 H26B 0.9900 .
C27 O5 1.416(4) .
C27 C28 1.531(4) 2_665
C27 H27A 0.9900 .
C27 H27B 0.9900 .
C28 N3 1.486(4) .
C28 C27 1.531(4) 2_665
C28 H28A 0.9900 .
C28 H28B 0.9900 .
C29 C30 1.500(5) .
C29 N3 1.516(4) .
C29 C31 1.530(5) .
C29 H29 1.0000 .
C30 H30A 0.9800 .
C30 H30B 0.9800 .
C30 H30C 0.9800 .
C31 C36 1.388(6) .
C31 C32 1.393(6) .
C32 C33 1.385(6) .
C32 H32 0.9500 .
C33 C34 1.347(8) .
C33 H33 0.9500 .
C34 C35 1.382(9) .
C34 H34 0.9500 .
C35 C36 1.385(6) .
C35 H35 0.9500 .
C36 H36 0.9500 .
Cl1 Fe1 2.3131(10) .
Cl2 Fe2 2.3142(11) .
Cl3 Fe3 2.3033(15) .
Fe1 O2 1.981(2) .
Fe1 O3 1.994(2) .
Fe1 O4 1.998(2) .
Fe1 O1 2.020(2) .
Fe1 N1 2.332(3) .
Fe2 O5 1.988(2) .
Fe2 O2 1.995(2) .
Fe2 O1 2.004(2) .
Fe2 O6 2.018(2) .
Fe2 N2 2.340(3) .
Fe3 O3 1.986(2) .
Fe3 O5 1.994(2) 2_665
Fe3 O6 2.002(2) 2_665
Fe3 O4 2.023(2) .
Fe3 N3 2.347(3) .
O5 Fe3 1.994(2) 2_665
O6 Fe3 2.002(2) 2_665
C37 O7 1.314(10) .
C37 C38 1.478(11) .
C37 H37A 0.9900 .
C37 H37B 0.9900 .
C38 C39 1.399(10) .
C38 H38A 0.9900 .
C38 H38B 0.9900 .
C39 C40 1.474(11) .
C39 H39A 0.9900 .
C39 H39B 0.9900 .
C40 O7 1.383(10) .
C40 H40A 0.9900 .
C40 H40B 0.9900 .
C41 O8 1.410(12) .
C41 C42 1.576(14) .
C41 H41A 0.9900 .
C41 H41B 0.9900 .
C42 C43 1.468(15) .
C42 H42A 0.9900 .
C42 H42B 0.9900 .
C43 C44 1.503(15) .
C43 H43A 0.9900 .
C43 H43B 0.9900 .
C44 O8 1.390(13) .
C44 H44A 0.9900 .
C44 H44B 0.9900 .
C45 O9 1.325(10) .
C45 C46 1.455(11) .
C45 H45A 0.9900 .
C45 H45B 0.9900 .
C46 C47 1.458(13) .
C46 H46A 0.9900 .
C46 H46B 0.9900 .
C47 C48 1.450(12) .
C47 H47A 0.9900 .
C47 H47B 0.9900 .
C48 O9 1.347(9) .
C48 H48A 0.9900 .
C48 H48B 0.9900 .
C53 O10 1.380(17) .
C53 C54 1.427(15) .
C53 H53A 0.9900 .
C53 H53B 0.9900 .
C54 C55 1.354(13) .
C54 H54A 0.9900 .
C54 H54B 0.9900 .
C55 C56 1.494(15) .
C55 H55A 0.9900 .
C55 H55B 0.9900 .
C56 O10 1.519(17) .
C56 H56A 0.9900 .
C56 H56B 0.9900 .
C49 Cl5 1.697(8) .
C49 Cl4 1.824(9) .
C49 H49A 0.9900 .
C49 H49B 0.9900 .
C49B Cl4B 1.695(17) .
C49B Cl5B 1.736(17) .
C49B H49C 0.9900 .
C49B H49D 0.9900 .
Cl4B Cl5B 2.621(14) .
C50 O11 1.364(10) .
C50 C51 1.678(19) 2_765
C51 O11 1.371(10) .
C51 C50 1.678(19) 2_765

loop_
_geom_torsion_atom_site_label_1
_geom_torsion_atom_site_label_2
_geom_torsion_atom_site_label_3
_geom_torsion_atom_site_label_4
_geom_torsion
_geom_torsion_site_symmetry_1
_geom_torsion_site_symmetry_4
O1 C1 C2 N1 -46.5(3) . .
O3 C3 C4 N1 42.9(3) . .
N1 C5 C7 C8 80.3(4) . .
C6 C5 C7 C8 -48.9(5) . .
N1 C5 C7 C12 -102.3(4) . .
C6 C5 C7 C12 128.6(4) . .
C12 C7 C8 C9 1.2(6) . .
C5 C7 C8 C9 178.6(4) . .
C7 C8 C9 C10 -1.3(7) . .
C8 C9 C10 C11 0.5(8) . .
C9 C10 C11 C12 0.3(8) . .
C8 C7 C12 C11 -0.4(6) . .
C5 C7 C12 C11 -177.9(4) . .
C10 C11 C12 C7 -0.4(7) . .
O2 C13 C14 N2 -44.6(4) . .
O6 C15 C16 N2 46.4(4) . .
C18 C17 C19 C20 34.9(4) . .
N2 C17 C19 C20 -92.7(4) . .
C18 C17 C19 C24 -143.1(3) . .
N2 C17 C19 C24 89.3(4) . .
C24 C19 C20 C21 -1.4(6) . .
C17 C19 C20 C21 -179.4(4) . .
C19 C20 C21 C22 -0.4(7) . .
C20 C21 C22 C23 1.9(7) . .
C21 C22 C23 C24 -1.7(6) . .
C20 C19 C24 C23 1.5(5) . .
C17 C19 C24 C23 179.7(3) . .
C22 C23 C24 C19 0.0(6) . .
O4 C25 C26 N3 46.9(4) . .
C30 C29 C31 C36 42.1(5) . .
N3 C29 C31 C36 -87.9(4) . .
C30 C29 C31 C32 -133.2(4) . .
N3 C29 C31 C32 96.8(4) . .
C36 C31 C32 C33 1.0(6) . .
C29 C31 C32 C33 176.5(3) . .
C31 C32 C33 C34 -0.8(6) . .
C32 C33 C34 C35 0.3(7) . .
C33 C34 C35 C36 0.0(8) . .
C34 C35 C36 C31 0.2(7) . .
C32 C31 C36 C35 -0.7(6) . .
C29 C31 C36 C35 -176.1(4) . .
C1 C2 N1 C4 -67.1(3) . .
C1 C2 N1 C5 167.6(3) . .
C1 C2 N1 Fe1 44.9(3) . .
C3 C4 N1 C2 91.3(3) . .
C3 C4 N1 C5 -146.9(3) . .
C3 C4 N1 Fe1 -18.9(3) . .
C6 C5 N1 C2 -168.9(3) . .
C7 C5 N1 C2 62.7(3) . .
C6 C5 N1 C4 66.9(3) . .
C7 C5 N1 C4 -61.5(3) . .
C6 C5 N1 Fe1 -55.2(3) . .
C7 C5 N1 Fe1 176.4(2) . .
O2 Fe1 N1 C2 -22.7(3) . .
O3 Fe1 N1 C2 -121.1(2) . .
O4 Fe1 N1 C2 172.75(18) . .
O1 Fe1 N1 C2 -24.83(19) . .
Cl1 Fe1 N1 C2 81.60(19) . .
O2 Fe1 N1 C4 94.2(2) . .
O3 Fe1 N1 C4 -4.26(18) . .
O4 Fe1 N1 C4 -70.4(2) . .
O1 Fe1 N1 C4 92.04(19) . .
Cl1 Fe1 N1 C4 -161.53(18) . .
O2 Fe1 N1 C5 -139.4(2) . .
O3 Fe1 N1 C5 122.2(2) . .
O4 Fe1 N1 C5 56.0(2) . .
O1 Fe1 N1 C5 -141.5(2) . .
Cl1 Fe1 N1 C5 -35.12(19) . .
C15 C16 N2 C14 68.4(3) . .
C15 C16 N2 C17 -168.3(3) . .
C15 C16 N2 Fe2 -44.3(3) . .
C13 C14 N2 C16 -90.0(3) . .
C13 C14 N2 C17 149.1(3) . .
C13 C14 N2 Fe2 20.7(3) . .
C18 C17 N2 C16 163.0(3) . .
C19 C17 N2 C16 -69.2(3) . .
C18 C17 N2 C14 -73.3(3) . .
C19 C17 N2 C14 54.5(3) . .
C18 C17 N2 Fe2 48.6(3) . .
C19 C17 N2 Fe2 176.5(2) . .
O5 Fe2 N2 C16 21.2(3) . .
O2 Fe2 N2 C16 120.49(19) . .
O1 Fe2 N2 C16 -173.29(17) . .
O6 Fe2 N2 C16 24.21(17) . .
Cl2 Fe2 N2 C16 -82.08(17) . .
O5 Fe2 N2 C14 -96.5(2) . .
O2 Fe2 N2 C14 2.76(19) . .
O1 Fe2 N2 C14 69.0(2) . .
O6 Fe2 N2 C14 -93.5(2) . .
Cl2 Fe2 N2 C14 160.19(19) . .
O5 Fe2 N2 C17 138.5(2) . .
O2 Fe2 N2 C17 -122.3(2) . .
O1 Fe2 N2 C17 -56.0(2) . .
O6 Fe2 N2 C17 141.5(2) . .
Cl2 Fe2 N2 C17 35.2(2) . .
C25 C26 N3 C28 68.1(3) . .
C25 C26 N3 C29 -167.4(3) . .
C25 C26 N3 Fe3 -44.3(3) . .
C27 C28 N3 C26 -91.3(3) 2_665 .
C27 C28 N3 C29 146.8(3) 2_665 .
C27 C28 N3 Fe3 19.1(3) 2_665 .
C30 C29 N3 C26 167.9(3) . .
C31 C29 N3 C26 -62.8(4) . .
C30 C29 N3 C28 -67.9(4) . .
C31 C29 N3 C28 61.4(4) . .
C30 C29 N3 Fe3 53.8(3) . .
C31 C29 N3 Fe3 -176.9(2) . .
O3 Fe3 N3 C26 19.5(3) . .
O5 Fe3 N3 C26 120.7(2) 2_665 .
O6 Fe3 N3 C26 -173.38(19) 2_665 .
O4 Fe3 N3 C26 23.72(19) . .
Cl3 Fe3 N3 C26 -82.80(19) . .
O3 Fe3 N3 C28 -97.8(2) . .
O5 Fe3 N3 C28 3.45(18) 2_665 .
O6 Fe3 N3 C28 69.3(2) 2_665 .
O4 Fe3 N3 C28 -93.56(19) . .
Cl3 Fe3 N3 C28 159.92(18) . .
O3 Fe3 N3 C29 136.8(2) . .
O5 Fe3 N3 C29 -121.9(2) 2_665 .
O6 Fe3 N3 C29 -56.0(2) 2_665 .
O4 Fe3 N3 C29 141.1(2) . .
Cl3 Fe3 N3 C29 34.5(2) . .
C2 C1 O1 Fe2 -156.2(2) . .
C2 C1 O1 Fe1 22.8(3) . .
O5 Fe2 O1 C1 -79.7(3) . .
O2 Fe2 O1 C1 177.5(3) . .
O6 Fe2 O1 C1 -136.2(3) . .
Cl2 Fe2 O1 C1 18.2(3) . .
N2 Fe2 O1 C1 107.6(3) . .
O5 Fe2 O1 Fe1 101.20(10) . .
O2 Fe2 O1 Fe1 -1.66(8) . .
O6 Fe2 O1 Fe1 44.7(3) . .
Cl2 Fe2 O1 Fe1 -160.87(8) . .
N2 Fe2 O1 Fe1 -71.50(11) . .
O2 Fe1 O1 C1 -177.6(2) . .
O3 Fe1 O1 C1 79.3(2) . .
O4 Fe1 O1 C1 124.5(3) . .
Cl1 Fe1 O1 C1 -83.5(2) . .
N1 Fe1 O1 C1 1.3(2) . .
O2 Fe1 O1 Fe2 1.67(9) . .
O3 Fe1 O1 Fe2 -101.51(11) . .
O4 Fe1 O1 Fe2 -56.2(3) . .
Cl1 Fe1 O1 Fe2 95.69(9) . .
N1 Fe1 O1 Fe2 -179.45(12) . .
C14 C13 O2 Fe1 -91.7(3) . .
C14 C13 O2 Fe2 48.9(3) . .
O3 Fe1 O2 C13 -129.4(2) . .
O4 Fe1 O2 C13 -55.5(2) . .
O1 Fe1 O2 C13 141.0(2) . .
Cl1 Fe1 O2 C13 37.1(2) . .
N1 Fe1 O2 C13 138.8(2) . .
O3 Fe1 O2 Fe2 87.91(10) . .
O4 Fe1 O2 Fe2 161.83(10) . .
O1 Fe1 O2 Fe2 -1.69(9) . .
Cl1 Fe1 O2 Fe2 -105.65(9) . .
N1 Fe1 O2 Fe2 -3.9(2) . .
O5 Fe2 O2 C13 120.6(2) . .
O1 Fe2 O2 C13 -146.1(2) . .
O6 Fe2 O2 C13 47.6(2) . .
Cl2 Fe2 O2 C13 -91.0(2) . .
N2 Fe2 O2 C13 -28.5(2) . .
O5 Fe2 O2 Fe1 -91.59(11) . .
O1 Fe2 O2 Fe1 1.71(9) . .
O6 Fe2 O2 Fe1 -164.59(10) . .
Cl2 Fe2 O2 Fe1 56.80(19) . .
N2 Fe2 O2 Fe1 119.28(11) . .
C4 C3 O3 Fe3 93.2(3) . .
C4 C3 O3 Fe1 -48.3(3) . .
O5 Fe3 O3 C3 128.6(2) 2_665 .
O6 Fe3 O3 C3 54.4(2) 2_665 .
O4 Fe3 O3 C3 -141.9(3) . .
Cl3 Fe3 O3 C3 -37.5(2) . .
N3 Fe3 O3 C3 -137.6(2) . .
O5 Fe3 O3 Fe1 -87.89(11) 2_665 .
O6 Fe3 O3 Fe1 -162.11(10) 2_665 .
O4 Fe3 O3 Fe1 1.60(9) . .
Cl3 Fe3 O3 Fe1 105.98(9) . .
N3 Fe3 O3 Fe1 5.9(2) . .
O2 Fe1 O3 C3 -120.4(2) . .
O4 Fe1 O3 C3 147.2(2) . .
O1 Fe1 O3 C3 -47.1(2) . .
Cl1 Fe1 O3 C3 91.9(2) . .
N1 Fe1 O3 C3 29.0(2) . .
O2 Fe1 O3 Fe3 90.77(11) . .
O4 Fe1 O3 Fe3 -1.62(9) . .
O1 Fe1 O3 Fe3 164.06(10) . .
Cl1 Fe1 O3 Fe3 -56.94(19) . .
N1 Fe1 O3 Fe3 -119.79(12) . .
C26 C25 O4 Fe1 155.2(2) . .
C26 C25 O4 Fe3 -23.9(4) . .
O2 Fe1 O4 C25 79.9(3) . .
O3 Fe1 O4 C25 -177.7(3) . .
O1 Fe1 O4 C25 134.5(3) . .
Cl1 Fe1 O4 C25 -18.6(3) . .
N1 Fe1 O4 C25 -107.8(3) . .
O2 Fe1 O4 Fe3 -100.84(11) . .
O3 Fe1 O4 Fe3 1.58(9) . .
O1 Fe1 O4 Fe3 -46.3(3) . .
Cl1 Fe1 O4 Fe3 160.66(9) . .
N1 Fe1 O4 Fe3 71.47(12) . .
O3 Fe3 O4 C25 177.7(3) . .
O5 Fe3 O4 C25 -77.3(2) 2_665 .
O6 Fe3 O4 C25 -122.3(3) 2_665 .
Cl3 Fe3 O4 C25 85.0(2) . .
N3 Fe3 O4 C25 0.0(2) . .
O3 Fe3 O4 Fe1 -1.59(9) . .
O5 Fe3 O4 Fe1 103.36(11) 2_665 .
O6 Fe3 O4 Fe1 58.4(3) 2_665 .
Cl3 Fe3 O4 Fe1 -94.28(10) . .
N3 Fe3 O4 Fe1 -179.32(12) . .
C28 C27 O5 Fe2 94.2(3) 2_665 .
C28 C27 O5 Fe3 -47.3(3) 2_665 2_665
O2 Fe2 O5 C27 129.1(2) . .
O1 Fe2 O5 C27 54.9(2) . .
O6 Fe2 O5 C27 -141.7(2) . .
Cl2 Fe2 O5 C27 -37.6(2) . .
N2 Fe2 O5 C27 -138.6(2) . .
O2 Fe2 O5 Fe3 -87.08(11) . 2_665
O1 Fe2 O5 Fe3 -161.28(9) . 2_665
O6 Fe2 O5 Fe3 2.14(8) . 2_665
Cl2 Fe2 O5 Fe3 106.14(8) . 2_665
N2 Fe2 O5 Fe3 5.2(2) . 2_665
C16 C15 O6 Fe3 156.5(2) . 2_665
C16 C15 O6 Fe2 -23.0(3) . .
O5 Fe2 O6 C15 177.5(2) . .
O2 Fe2 O6 C15 -78.6(2) . .
O1 Fe2 O6 C15 -122.4(3) . .
Cl2 Fe2 O6 C15 84.2(2) . .
N2 Fe2 O6 C15 -0.9(2) . .
O5 Fe2 O6 Fe3 -2.11(8) . 2_665
O2 Fe2 O6 Fe3 101.84(10) . 2_665
O1 Fe2 O6 Fe3 58.0(3) . 2_665
Cl2 Fe2 O6 Fe3 -95.44(9) . 2_665
N2 Fe2 O6 Fe3 179.47(11) . 2_665
O7 C37 C38 C39 11.1(16) . .
C37 C38 C39 C40 -0.5(16) . .
C38 C39 C40 O7 -9.9(17) . .
C38 C37 O7 C40 -17.3(16) . .
C39 C40 O7 C37 17.7(18) . .
O8 C41 C42 C43 5.5(17) . .
C41 C42 C43 C44 -11(2) . .
C42 C43 C44 O8 12(2) . .
C43 C44 O8 C41 -8.1(17) . .
C42 C41 O8 C44 1.8(15) . .
O9 C45 C46 C47 17.1(15) . .
C45 C46 C47 C48 -27.8(15) . .
C46 C47 C48 O9 27.0(15) . .
C46 C45 O9 C48 -2.3(19) . .
C47 C48 O9 C45 -14.0(16) . .
O10 C53 C54 C55 -8(2) . .
C53 C54 C55 C56 1(2) . .
C54 C55 C56 O10 5.4(17) . .
C54 C53 O10 C56 10.7(18) . .
C55 C56 O10 C53 -12(2) . .
C51 C50 O11 C51 -88.0(17) 2_765 .
C50 C51 O11 C50 74.3(15) 2_765 .
